data_4031155
loop_
_publ_author_name
'Ghosh, Asit'
'Pandey, Ashok Kumar'
'Banerjee, Prabal'

_publ_section_title
;
 Lewis Acid Catalyzed Annulation of Donor-Acceptor Cyclopropane and
 N-Tosylaziridinedicarboxylate: One-Step Synthesis of Functionalized
 2H-Furo[2,3-c]pyrroles.
;
_journal_issue 14
_journal_name_full 'The Journal of organic chemistry'
_journal_page_first 7235
_journal_page_last 7242
_journal_paper_doi 10.1021/acs.joc.5b00705
_journal_volume 80
_journal_year 2015
_chemical_formula_moiety 'C38 H45 N1 O12 S'
_chemical_formula_sum 'C38 H45 N O12 S'
_chemical_formula_weight 739.81
_chemical_melting_point 388
_chemical_name_common Furopyrrole
_chemical_name_systematic
;
 ?
;
_space_group_crystal_system triclinic
_space_group_IT_number 2
_space_group_name_Hall '-P 1'
_space_group_name_H-M_alt 'P -1'
_symmetry_space_group_name_Hall '-P 1'
_symmetry_space_group_name_H-M 'P -1'
_atom_sites_solution_hydrogens geom
_atom_sites_solution_primary direct
_atom_sites_solution_secondary difmap
_audit_creation_method SHELXL-2014
_cell_angle_alpha 84.885(2)
_cell_angle_beta 73.475(2)
_cell_angle_gamma 67.0370(10)
_cell_formula_units_Z 2
_cell_length_a 11.1990(4)
_cell_length_b 12.1908(4)
_cell_length_c 15.6001(5)
_cell_measurement_reflns_used 9238
_cell_measurement_temperature 293(2)
_cell_measurement_theta_max 28.4
_cell_measurement_theta_min 2.7
_cell_volume 1879.46(11)
_computing_cell_refinement 'APEX2 (Bruker, 2010); SAINT (Bruker, 2009)'
_computing_data_collection 'APEX2 (Bruker, 2010)'
_computing_data_reduction 'SAINT (Bruker, 2009);XPREP(Sheldrick,2008)'
_computing_structure_refinement 'SHELXS-97 (Sheldrick, 1997)'
_computing_structure_solution 'SHELXS-97 (Sheldrick, 2008)'
_diffrn_ambient_temperature 293(2)
_diffrn_measured_fraction_theta_full 0.999
_diffrn_measured_fraction_theta_max 0.985
_diffrn_radiation_type MoK\a
_diffrn_radiation_wavelength 0.71073
_diffrn_reflns_av_R_equivalents 0.0463
_diffrn_reflns_av_unetI/netI 0.0431
_diffrn_reflns_laue_measured_fraction_full 0.999
_diffrn_reflns_laue_measured_fraction_max 0.985
_diffrn_reflns_limit_h_max 14
_diffrn_reflns_limit_h_min -14
_diffrn_reflns_limit_k_max 16
_diffrn_reflns_limit_k_min -15
_diffrn_reflns_limit_l_max 20
_diffrn_reflns_limit_l_min -20
_diffrn_reflns_number 37678
_diffrn_reflns_point_group_measured_fraction_full 0.999
_diffrn_reflns_point_group_measured_fraction_max 0.985
_diffrn_reflns_theta_full 25.242
_diffrn_reflns_theta_max 28.356
_diffrn_reflns_theta_min 2.725
_diffrn_source 'fine-focus sealed tube'
_exptl_absorpt_coefficient_mu 0.150
_exptl_absorpt_correction_T_max 0.7457
_exptl_absorpt_correction_T_min 0.6563
_exptl_absorpt_correction_type empirical
_exptl_absorpt_process_details SADABS-2014/2
_exptl_crystal_colour colourless
_exptl_crystal_density_diffrn 1.307
_exptl_crystal_density_meas 1.31
_exptl_crystal_density_method 'not measured'
_exptl_crystal_description block
_exptl_crystal_F_000 784
_exptl_crystal_size_max 0.32
_exptl_crystal_size_mid 0.20
_exptl_crystal_size_min 0.15
_refine_diff_density_max 0.409
_refine_diff_density_min -0.312
_refine_diff_density_rms 0.047
_refine_ls_extinction_method none
_refine_ls_goodness_of_fit_ref 1.024
_refine_ls_hydrogen_treatment constr
_refine_ls_matrix_type full
_refine_ls_number_parameters 469
_refine_ls_number_reflns 9238
_refine_ls_number_restraints 0
_refine_ls_restrained_S_all 1.024
_refine_ls_R_factor_all 0.0783
_refine_ls_R_factor_gt 0.0498
_refine_ls_shift/su_max 0.000
_refine_ls_shift/su_mean 0.000
_refine_ls_structure_factor_coef Fsqd
_refine_ls_weighting_details 'w=1/[\s^2^(Fo^2^)+(0.0568P)^2^+0.6807P] where P=(Fo^2^+2Fc^2^)/3'
_refine_ls_weighting_scheme calc
_refine_ls_wR_factor_gt 0.1164
_refine_ls_wR_factor_ref 0.1291
_reflns_Friedel_coverage 0.000
_reflns_number_gt 6620
_reflns_number_total 9238
_reflns_threshold_expression 'I > 2\s(I)'
_cod_data_source_file jo5b00705_si_002.cif
_cod_data_source_block shelx
_cod_depositor_comments 'Adding full bibliography for 4031155.cif.'
_cod_database_code 4031155
_shelx_space_group_comment
;
The symmetry employed for this shelxl refinement is uniquely defined
by the following loop, which should always be used as a source of
symmetry information in preference to the above space-group names.
They are only intended as comments.
;
_shelxl_version_number 2014-3

loop_
_space_group_symop_operation_xyz
'x, y, z'
'-x, -y, -z'

loop_
_atom_site_label
_atom_site_type_symbol
_atom_site_fract_x
_atom_site_fract_y
_atom_site_fract_z
_atom_site_U_iso_or_equiv
_atom_site_adp_type
_atom_site_occupancy
_atom_site_site_symmetry_order
_atom_site_calc_flag
_atom_site_refinement_flags_posn
_atom_site_refinement_flags_adp
S1 S -0.28552(4) -0.31993(4) 0.93870(3) 0.03090(11) Uani 1 1 d . .
O4 O 0.02911(11) -0.17300(11) 0.80210(9) 0.0348(3) Uani 1 1 d . .
O12 O -0.00540(11) -0.26169(10) 0.65742(8) 0.0314(3) Uani 1 1 d . .
O6 O -0.38198(12) -0.07484(10) 0.85032(9) 0.0384(3) Uani 1 1 d . .
O7 O -0.22655(13) -0.26633(11) 0.98424(8) 0.0396(3) Uani 1 1 d . .
O2 O 0.53169(13) -0.70517(13) 0.53419(9) 0.0476(4) Uani 1 1 d . .
O1 O 0.36538(12) -0.66557(12) 0.69277(9) 0.0431(3) Uani 1 1 d . .
O8 O -0.42884(12) -0.27710(11) 0.95813(9) 0.0400(3) Uani 1 1 d . .
O11 O -0.19672(13) -0.08677(11) 0.67406(9) 0.0391(3) Uani 1 1 d . .
O10 O -0.24854(14) -0.19888(13) 0.53830(10) 0.0487(4) Uani 1 1 d . .
O3 O 0.04108(11) -0.35777(11) 0.83845(8) 0.0350(3) Uani 1 1 d . .
N1 N -0.21709(13) -0.30764(12) 0.82980(9) 0.0278(3) Uani 1 1 d . .
O5 O -0.22641(14) -0.01861(12) 0.87447(11) 0.0524(4) Uani 1 1 d . .
O9 O -0.43546(13) -0.15541(13) 0.65242(11) 0.0531(4) Uani 1 1 d . .
C21 C -0.16111(16) -0.21402(14) 0.80563(12) 0.0293(4) Uani 1 1 d . .
C11 C -0.21852(16) -0.27750(15) 0.67757(12) 0.0300(4) Uani 1 1 d . .
C32 C -0.22696(17) -0.47428(15) 0.95548(11) 0.0304(4) Uani 1 1 d . .
C22 C -0.29771(16) -0.30716(15) 0.76810(12) 0.0296(4) Uani 1 1 d . .
H22 H -0.3848 -0.2402 0.7864 0.036 Uiso 1 1 calc R U
C33 C -0.09051(17) -0.54228(16) 0.93754(12) 0.0345(4) Uani 1 1 d . .
H33 H -0.0279 -0.5065 0.9206 0.041 Uiso 1 1 calc R U
C19 C 0.17328(17) -0.21274(17) 0.78938(13) 0.0379(4) Uani 1 1 d . .
H19A H 0.2220 -0.2727 0.7417 0.046 Uiso 1 1 calc R U
H19B H 0.1968 -0.2466 0.8438 0.046 Uiso 1 1 calc R U
C9 C 0.01353(17) -0.34041(16) 0.58603(12) 0.0320(4) Uani 1 1 d . .
H9 H 0.0031 -0.2955 0.5315 0.038 Uiso 1 1 calc R U
C5 C 0.19206(17) -0.50516(16) 0.64058(12) 0.0322(4) Uani 1 1 d . .
H5 H 0.1321 -0.4912 0.6974 0.039 Uiso 1 1 calc R U
C10 C -0.10122(17) -0.38362(16) 0.62250(12) 0.0328(4) Uani 1 1 d . .
H10A H -0.0753 -0.4520 0.6600 0.039 Uiso 1 1 calc R U
H10B H -0.1264 -0.4059 0.5741 0.039 Uiso 1 1 calc R U
C4 C 0.31838(17) -0.59386(16) 0.62753(12) 0.0334(4) Uani 1 1 d . .
C18 C -0.02013(16) -0.25806(15) 0.82032(11) 0.0294(4) Uani 1 1 d . .
C7 C 0.24263(18) -0.45650(17) 0.48596(12) 0.0369(4) Uani 1 1 d . .
H7 H 0.2179 -0.4101 0.4385 0.044 Uiso 1 1 calc R U
C3 C 0.40934(17) -0.61475(17) 0.54117(13) 0.0372(4) Uani 1 1 d . .
C37 C -0.1409(2) -0.71941(17) 0.97025(13) 0.0394(4) Uani 1 1 d . .
C8 C 0.15244(17) -0.43570(16) 0.56966(12) 0.0318(4) Uani 1 1 d . .
C34 C -0.32031(18) -0.52661(17) 0.98462(14) 0.0404(4) Uani 1 1 d . .
H34 H -0.4120 -0.4798 0.9994 0.048 Uiso 1 1 calc R U
C12 C -0.14262(16) -0.20465(15) 0.70063(12) 0.0299(4) Uani 1 1 d . .
C26 C -0.32528(18) -0.41938(16) 0.76929(12) 0.0336(4) Uani 1 1 d . .
C23 C -0.25740(17) -0.09013(15) 0.84900(13) 0.0344(4) Uani 1 1 d . .
C36 C -0.2768(2) -0.64861(18) 0.99161(14) 0.0442(5) Uani 1 1 d . .
H36 H -0.3398 -0.6838 1.0110 0.053 Uiso 1 1 calc R U
C13 C -0.31508(19) -0.20292(17) 0.62325(14) 0.0384(4) Uani 1 1 d . .
C6 C 0.36996(19) -0.54612(18) 0.47195(12) 0.0404(4) Uani 1 1 d . .
H6 H 0.4294 -0.5599 0.4149 0.048 Uiso 1 1 calc R U
C27 C -0.2299(2) -0.53394(17) 0.76646(13) 0.0399(4) Uani 1 1 d . .
H27 H -0.1423 -0.5457 0.7657 0.048 Uiso 1 1 calc R U
C29 C -0.2642(3) -0.6317(2) 0.76479(15) 0.0546(6) Uani 1 1 d . .
H29 H -0.1999 -0.7086 0.7630 0.066 Uiso 1 1 calc R U
C35 C -0.04908(18) -0.66392(17) 0.94527(13) 0.0386(4) Uani 1 1 d . .
H35 H 0.0426 -0.7102 0.9335 0.046 Uiso 1 1 calc R U
C24 C -0.48746(18) 0.04141(16) 0.87778(16) 0.0452(5) Uani 1 1 d . .
H24A H -0.4709 0.1016 0.8365 0.054 Uiso 1 1 calc R U
H24B H -0.4921 0.0633 0.9373 0.054 Uiso 1 1 calc R U
C28 C -0.4562(2) -0.4050(2) 0.77234(14) 0.0457(5) Uani 1 1 d . .
H28 H -0.5221 -0.3286 0.7757 0.055 Uiso 1 1 calc R U
C25 C -0.6154(2) 0.0299(2) 0.87689(18) 0.0578(6) Uani 1 1 d . .
H25A H -0.6895 0.1048 0.8946 0.087 Uiso 1 1 calc R U
H25B H -0.6088 0.0078 0.8177 0.087 Uiso 1 1 calc R U
H25C H -0.6299 -0.0302 0.9178 0.087 Uiso 1 1 calc R U
C1 C 0.2738(2) -0.6492(2) 0.77971(14) 0.0491(5) Uani 1 1 d . .
H1A H 0.3174 -0.7040 0.8198 0.074 Uiso 1 1 calc R U
H1B H 0.2457 -0.5691 0.8009 0.074 Uiso 1 1 calc R U
H1C H 0.1965 -0.6636 0.7770 0.074 Uiso 1 1 calc R U
C38 C -0.0923(3) -0.85316(19) 0.97332(17) 0.0583(6) Uani 1 1 d . .
H38A H 0.0045 -0.8869 0.9565 0.087 Uiso 1 1 calc R U
H38B H -0.1258 -0.8763 1.0329 0.087 Uiso 1 1 calc R U
H38C H -0.1244 -0.8816 0.9326 0.087 Uiso 1 1 calc R U
C20 C 0.2075(2) -0.10484(19) 0.76553(17) 0.0537(6) Uani 1 1 d . .
H20A H 0.3025 -0.1268 0.7564 0.081 Uiso 1 1 calc R U
H20B H 0.1836 -0.0723 0.7117 0.081 Uiso 1 1 calc R U
H20C H 0.1584 -0.0463 0.8132 0.081 Uiso 1 1 calc R U
C2 C 0.6234(2) -0.7296(2) 0.44668(15) 0.0544(6) Uani 1 1 d . .
H2A H 0.7058 -0.7942 0.4490 0.082 Uiso 1 1 calc R U
H2B H 0.5840 -0.7510 0.4069 0.082 Uiso 1 1 calc R U
H2C H 0.6418 -0.6599 0.4254 0.082 Uiso 1 1 calc R U
C30 C -0.4898(3) -0.5018(3) 0.77051(17) 0.0633(7) Uani 1 1 d . .
H30 H -0.5776 -0.4906 0.7725 0.076 Uiso 1 1 calc R U
C14 C -0.3271(3) -0.1268(2) 0.47956(18) 0.0683(8) Uani 1 1 d . .
H14A H -0.3667 -0.0437 0.4987 0.082 Uiso 1 1 calc R U
H14B H -0.3991 -0.1526 0.4803 0.082 Uiso 1 1 calc R U
C16 C -0.1131(3) -0.0190(2) 0.65088(19) 0.0629(7) Uani 1 1 d . .
H16A H -0.0273 -0.0652 0.6100 0.075 Uiso 1 1 calc R U
H16B H -0.0962 0.0001 0.7042 0.075 Uiso 1 1 calc R U
C31 C -0.3945(3) -0.6138(2) 0.76583(17) 0.0651(7) Uani 1 1 d . .
H31 H -0.4170 -0.6790 0.7633 0.078 Uiso 1 1 calc R U
C15 C -0.2332(4) -0.1425(3) 0.3880(2) 0.1031(12) Uani 1 1 d . .
H15A H -0.2817 -0.0958 0.3469 0.155 Uiso 1 1 calc R U
H15B H -0.1625 -0.1166 0.3883 0.155 Uiso 1 1 calc R U
H15C H -0.1948 -0.2250 0.3699 0.155 Uiso 1 1 calc R U
C17 C -0.1799(3) 0.0892(2) 0.6092(3) 0.0940(11) Uani 1 1 d . .
H17A H -0.1242 0.1350 0.5936 0.141 Uiso 1 1 calc R U
H17B H -0.1958 0.0698 0.5562 0.141 Uiso 1 1 calc R U
H17C H -0.2644 0.1349 0.6501 0.141 Uiso 1 1 calc R U

loop_
_atom_site_aniso_label
_atom_site_aniso_U_11
_atom_site_aniso_U_22
_atom_site_aniso_U_33
_atom_site_aniso_U_23
_atom_site_aniso_U_13
_atom_site_aniso_U_12
S1 0.0266(2) 0.0313(2) 0.0331(2) -0.00314(17) -0.00382(17) -0.01158(17)
O4 0.0285(6) 0.0350(7) 0.0462(8) 0.0006(5) -0.0103(5) -0.0175(5)
O12 0.0278(6) 0.0337(6) 0.0359(7) -0.0009(5) -0.0075(5) -0.0155(5)
O6 0.0283(6) 0.0279(6) 0.0573(8) -0.0069(6) -0.0116(6) -0.0072(5)
O7 0.0444(7) 0.0417(7) 0.0357(7) -0.0079(6) -0.0077(6) -0.0199(6)
O2 0.0308(7) 0.0539(9) 0.0458(8) -0.0077(6) 0.0001(6) -0.0089(6)
O1 0.0336(7) 0.0455(8) 0.0403(8) 0.0065(6) -0.0057(6) -0.0091(6)
O8 0.0252(6) 0.0388(7) 0.0474(8) -0.0015(6) -0.0004(5) -0.0093(5)
O11 0.0411(7) 0.0282(6) 0.0526(8) 0.0092(6) -0.0183(6) -0.0159(5)
O10 0.0514(8) 0.0614(9) 0.0456(8) 0.0214(7) -0.0283(7) -0.0282(7)
O3 0.0301(6) 0.0366(7) 0.0402(7) 0.0055(5) -0.0110(5) -0.0148(5)
N1 0.0261(7) 0.0289(7) 0.0324(8) -0.0007(6) -0.0079(6) -0.0144(6)
O5 0.0410(8) 0.0380(8) 0.0823(11) -0.0197(7) -0.0147(7) -0.0163(6)
O9 0.0329(8) 0.0580(9) 0.0700(11) 0.0141(8) -0.0251(7) -0.0139(7)
C21 0.0266(8) 0.0265(8) 0.0378(10) -0.0003(7) -0.0085(7) -0.0133(7)
C11 0.0275(8) 0.0304(9) 0.0365(10) 0.0041(7) -0.0130(7) -0.0135(7)
C32 0.0291(8) 0.0332(9) 0.0291(9) 0.0011(7) -0.0068(7) -0.0129(7)
C22 0.0256(8) 0.0309(9) 0.0369(10) 0.0023(7) -0.0117(7) -0.0136(7)
C33 0.0293(9) 0.0392(10) 0.0377(10) 0.0041(8) -0.0099(7) -0.0159(8)
C19 0.0269(9) 0.0467(11) 0.0434(11) -0.0012(8) -0.0068(8) -0.0189(8)
C9 0.0353(9) 0.0367(9) 0.0280(9) 0.0036(7) -0.0107(7) -0.0172(8)
C5 0.0302(9) 0.0373(9) 0.0290(9) 0.0001(7) -0.0035(7) -0.0160(7)
C10 0.0323(9) 0.0355(9) 0.0359(10) -0.0006(7) -0.0115(7) -0.0167(7)
C4 0.0313(9) 0.0354(9) 0.0341(10) 0.0020(7) -0.0067(7) -0.0154(7)
C18 0.0283(8) 0.0331(9) 0.0287(9) -0.0017(7) -0.0056(7) -0.0148(7)
C7 0.0392(10) 0.0475(11) 0.0289(9) 0.0024(8) -0.0087(8) -0.0225(9)
C3 0.0293(9) 0.0419(10) 0.0396(10) -0.0088(8) -0.0014(8) -0.0162(8)
C37 0.0468(11) 0.0373(10) 0.0341(10) 0.0059(8) -0.0113(8) -0.0169(8)
C8 0.0322(9) 0.0367(9) 0.0304(9) -0.0006(7) -0.0068(7) -0.0180(7)
C34 0.0291(9) 0.0425(11) 0.0485(12) 0.0050(9) -0.0058(8) -0.0167(8)
C12 0.0268(8) 0.0275(8) 0.0386(10) 0.0040(7) -0.0114(7) -0.0126(7)
C26 0.0415(10) 0.0388(10) 0.0298(9) 0.0026(7) -0.0111(8) -0.0243(8)
C23 0.0317(9) 0.0307(9) 0.0421(10) -0.0021(8) -0.0096(8) -0.0129(7)
C36 0.0433(11) 0.0440(11) 0.0499(12) 0.0093(9) -0.0095(9) -0.0254(9)
C13 0.0398(11) 0.0373(10) 0.0481(12) 0.0095(8) -0.0217(9) -0.0200(8)
C6 0.0382(10) 0.0545(12) 0.0276(9) -0.0060(8) -0.0001(8) -0.0215(9)
C27 0.0517(11) 0.0389(10) 0.0347(10) 0.0020(8) -0.0123(9) -0.0230(9)
C29 0.0847(17) 0.0397(11) 0.0439(12) 0.0019(9) -0.0149(11) -0.0303(11)
C35 0.0317(9) 0.0406(10) 0.0389(10) 0.0031(8) -0.0096(8) -0.0094(8)
C24 0.0361(10) 0.0284(9) 0.0651(14) -0.0099(9) -0.0131(9) -0.0042(8)
C28 0.0453(11) 0.0585(13) 0.0478(12) 0.0079(10) -0.0159(9) -0.0341(10)
C25 0.0328(10) 0.0471(12) 0.0864(18) -0.0199(12) -0.0162(11) -0.0035(9)
C1 0.0431(11) 0.0550(13) 0.0395(11) 0.0138(9) -0.0066(9) -0.0146(10)
C38 0.0705(15) 0.0367(11) 0.0645(15) 0.0077(10) -0.0154(12) -0.0208(11)
C20 0.0393(11) 0.0531(13) 0.0734(16) -0.0040(11) -0.0045(10) -0.0289(10)
C2 0.0343(10) 0.0696(15) 0.0489(13) -0.0192(11) 0.0030(9) -0.0146(10)
C30 0.0711(16) 0.0804(18) 0.0673(16) 0.0074(13) -0.0222(13) -0.0579(15)
C14 0.0833(18) 0.0758(17) 0.0793(19) 0.0443(14) -0.0590(16) -0.0483(15)
C16 0.0633(15) 0.0449(13) 0.0873(19) 0.0239(12) -0.0190(13) -0.0337(11)
C31 0.097(2) 0.0712(17) 0.0610(15) 0.0063(12) -0.0237(14) -0.0663(16)
C15 0.147(3) 0.144(3) 0.077(2) 0.067(2) -0.068(2) -0.103(3)
C17 0.113(3) 0.0550(17) 0.135(3) 0.0455(18) -0.055(2) -0.0488(17)

loop_
_atom_type_symbol
_atom_type_description
_atom_type_scat_dispersion_real
_atom_type_scat_dispersion_imag
_atom_type_scat_source
C C 0.0033 0.0016 'International Tables Vol C Tables 4.2.6.8 and 6.1.1.4'
H H 0.0000 0.0000 'International Tables Vol C Tables 4.2.6.8 and 6.1.1.4'
N N 0.0061 0.0033 'International Tables Vol C Tables 4.2.6.8 and 6.1.1.4'
O O 0.0106 0.0060 'International Tables Vol C Tables 4.2.6.8 and 6.1.1.4'
S S 0.1246 0.1234 'International Tables Vol C Tables 4.2.6.8 and 6.1.1.4'

loop_
_geom_angle_atom_site_label_1
_geom_angle_atom_site_label_2
_geom_angle_atom_site_label_3
_geom_angle
O8 S1 O7 119.09(8)
O8 S1 N1 110.53(8)
O7 S1 N1 105.05(7)
O8 S1 C32 107.29(8)
O7 S1 C32 109.74(8)
N1 S1 C32 104.17(7)
C18 O4 C19 115.36(13)
C12 O12 C9 110.47(12)
C23 O6 C24 117.76(14)
C3 O2 C2 116.02(17)
C4 O1 C1 116.76(14)
C12 O11 C16 119.11(15)
C13 O10 C14 116.85(18)
C21 N1 C22 110.41(13)
C21 N1 S1 116.59(11)
C22 N1 S1 116.26(10)
N1 C21 C18 109.98(13)
N1 C21 C23 114.14(13)
C18 C21 C23 114.09(13)
N1 C21 C12 102.61(12)
C18 C21 C12 107.25(13)
C23 C21 C12 107.88(14)
C13 C11 C22 110.14(14)
C13 C11 C10 112.04(15)
C22 C11 C10 116.08(14)
C13 C11 C12 110.61(14)
C22 C11 C12 105.48(13)
C10 C11 C12 101.91(13)
C34 C32 C33 120.73(17)
C34 C32 S1 118.42(14)
C33 C32 S1 120.82(13)
N1 C22 C26 114.34(14)
N1 C22 C11 103.20(12)
C26 C22 C11 115.77(14)
C35 C33 C32 118.74(17)
O4 C19 C20 106.36(15)
O12 C9 C8 108.19(13)
O12 C9 C10 102.62(13)
C8 C9 C10 115.20(15)
C4 C5 C8 121.01(16)
C9 C10 C11 105.25(14)
O1 C4 C5 124.89(16)
O1 C4 C3 115.72(15)
C5 C4 C3 119.39(17)
O3 C18 O4 124.61(15)
O3 C18 C21 124.60(15)
O4 C18 C21 110.53(14)
C8 C7 C6 120.53(18)
O2 C3 C6 125.27(16)
O2 C3 C4 115.41(17)
C6 C3 C4 119.32(17)
C36 C37 C35 118.27(18)
C36 C37 C38 121.33(19)
C35 C37 C38 120.40(18)
C7 C8 C5 118.94(16)
C7 C8 C9 121.41(17)
C5 C8 C9 119.65(15)
C36 C34 C32 119.60(17)
O12 C12 O11 112.52(14)
O12 C12 C11 107.67(13)
O11 C12 C11 109.40(13)
O12 C12 C21 108.16(13)
O11 C12 C21 112.44(13)
C11 C12 C21 106.36(13)
C27 C26 C28 118.33(17)
C27 C26 C22 124.66(16)
C28 C26 C22 117.01(17)
O5 C23 O6 125.19(16)
O5 C23 C21 126.67(16)
O6 C23 C21 108.10(14)
C34 C36 C37 120.90(18)
O9 C13 O10 124.14(18)
O9 C13 C11 125.01(18)
O10 C13 C11 110.84(15)
C3 C6 C7 120.81(17)
C26 C27 C29 120.3(2)
C31 C29 C27 119.7(2)
C33 C35 C37 121.62(17)
O6 C24 C25 105.59(15)
C30 C28 C26 121.2(2)
C31 C30 C28 119.9(2)
O10 C14 C15 106.9(2)
O11 C16 C17 109.2(2)
C30 C31 C29 120.6(2)

loop_
_geom_bond_atom_site_label_1
_geom_bond_atom_site_label_2
_geom_bond_distance
S1 O8 1.4277(12)
S1 O7 1.4332(13)
S1 N1 1.6731(15)
S1 C32 1.7567(18)
O4 C18 1.328(2)
O4 C19 1.451(2)
O12 C12 1.4000(19)
O12 C9 1.450(2)
O6 C23 1.328(2)
O6 C24 1.450(2)
O2 C3 1.365(2)
O2 C2 1.429(2)
O1 C4 1.365(2)
O1 C1 1.424(2)
O11 C12 1.400(2)
O11 C16 1.431(2)
O10 C13 1.330(2)
O10 C14 1.448(3)
O3 C18 1.194(2)
N1 C21 1.478(2)
N1 C22 1.494(2)
O5 C23 1.189(2)
O9 C13 1.204(2)
C21 C18 1.535(2)
C21 C23 1.549(2)
C21 C12 1.591(3)
C11 C13 1.527(2)
C11 C22 1.536(2)
C11 C10 1.539(2)
C11 C12 1.569(2)
C32 C34 1.380(2)
C32 C33 1.382(2)
C22 C26 1.513(2)
C33 C35 1.375(3)
C19 C20 1.497(3)
C9 C8 1.501(2)
C9 C10 1.520(2)
C5 C4 1.376(2)
C5 C8 1.399(3)
C4 C3 1.413(2)
C7 C8 1.378(2)
C7 C6 1.387(3)
C3 C6 1.372(3)
C37 C36 1.383(3)
C37 C35 1.391(3)
C37 C38 1.505(3)
C34 C36 1.377(3)
C26 C27 1.384(3)
C26 C28 1.395(3)
C27 C29 1.391(3)
C29 C31 1.385(4)
C24 C25 1.497(3)
C28 C30 1.376(3)
C30 C31 1.358(4)
C14 C15 1.490(4)
C16 C17 1.440(4)
